data_2200396
loop_
_publ_author_name
'Castillo, Oscar'
'Luque, Antonio'
'De la Pinta, Noelia'
'Rom\'an, Pascual'

_publ_section_title
;Bis[bis(2-pyridyl)amine-<i>N</i>,<i>N</i>'](nitrato-<i>O</i>,<i>O</i>')cobalt(II)
 nitrate
;
_journal_issue 9
_journal_name_full 'Acta Crystallographica Section E'
_journal_page_first m384
_journal_page_last m386
_journal_paper_doi 10.1107/S1600536801012909
_journal_volume 57
_journal_year 2001
_chemical_formula_iupac '[Co (N O3) (C10 H9 N3)2] N O3'
_chemical_formula_moiety 'C20 H18 Co N7 O3 1+, N O3 1-'
_chemical_formula_sum 'C20 H18 Co N8 O6'
_chemical_formula_weight 525.35
_chemical_name_systematic
;
[bis(2-pyridyl)amine-N,N'](nitrato-O,O')cobalt(II) nitrate
;
_space_group_IT_number 14
_symmetry_cell_setting monoclinic
_symmetry_space_group_name_Hall '-P 2yn'
_symmetry_space_group_name_H-M 'P 1 21/n 1'
_audit_creation_method 'WinGX routine CIF_UPDATE'
_cell_angle_alpha 90
_cell_angle_beta 104.94(3)
_cell_angle_gamma 90
_cell_formula_units_Z 4
_cell_length_a 17.191(3)
_cell_length_b 7.3080(10)
_cell_length_c 17.843(5)
_cell_measurement_reflns_used 14084
_cell_measurement_temperature 293(2)
_cell_measurement_theta_max 25.82
_cell_measurement_theta_min 2.45
_cell_volume 2165.9(8)
_computing_cell_refinement 'IPDS software'
_computing_data_collection 'IPDS Software (Stoe & Cie, 1998)'
_computing_data_reduction 'IPDS software'
_computing_molecular_graphics 'ORTEP-3 (Farrugia, 1997)'
_computing_publication_material 'WinGX (Farrugia, 1999)'
_computing_structure_refinement 'SHELXL93 (Sheldrick, 1993)'
_computing_structure_solution 'SIR92 (Altomare et al, 1993)'
_diffrn_measured_fraction_theta_full .99
_diffrn_measured_fraction_theta_max .99
_diffrn_measurement_device 'image-plate area-detector'
_diffrn_measurement_device_type 'Stoe IPDS diffractometer'
_diffrn_measurement_method 'area detection'
_diffrn_radiation_source 'x-ray tube'
_diffrn_radiation_type MoK\a
_diffrn_radiation_wavelength .71073
_diffrn_reflns_av_R_equivalents .0479
_diffrn_reflns_limit_h_max 20
_diffrn_reflns_limit_h_min -21
_diffrn_reflns_limit_k_max 8
_diffrn_reflns_limit_k_min -8
_diffrn_reflns_limit_l_max 21
_diffrn_reflns_limit_l_min -21
_diffrn_reflns_number 14084
_diffrn_reflns_theta_full 25.82
_diffrn_reflns_theta_max 25.82
_diffrn_reflns_theta_min 2.45
_exptl_absorpt_coefficient_mu .85
_exptl_absorpt_correction_T_max .934
_exptl_absorpt_correction_T_min .815
_exptl_absorpt_correction_type numerical
_exptl_absorpt_process_details '(Stoe & Cie, 1998)'
_exptl_crystal_colour red
_exptl_crystal_density_diffrn 1.611
_exptl_crystal_density_meas 1.620(10)
_exptl_crystal_density_method 'flotation in a mixture of carbon tetrachloride and bromoform'
_exptl_crystal_description Irregular
_exptl_crystal_F_000 1076
_exptl_crystal_size_max .42
_exptl_crystal_size_mid .20
_exptl_crystal_size_min .08
_refine_diff_density_max .365
_refine_diff_density_min -.520
_refine_ls_extinction_method none
_refine_ls_goodness_of_fit_ref 1.040
_refine_ls_hydrogen_treatment mixed
_refine_ls_matrix_type full
_refine_ls_number_parameters 324
_refine_ls_number_reflns 4037
_refine_ls_number_restraints 0
_refine_ls_restrained_S_all 1.040
_refine_ls_R_factor_all .0651
_refine_ls_R_factor_gt .0340
_refine_ls_shift/su_max .002
_refine_ls_shift/su_mean .001
_refine_ls_structure_factor_coef Fsqd
_refine_ls_weighting_details 'calc w = 1/[\s^2^(Fo^2^)+(0.0787P)^2^] where P = (Fo^2^+2Fc^2^)/3'
_refine_ls_weighting_scheme calc
_refine_ls_wR_factor_ref .0785
_reflns_number_gt 2598
_reflns_number_total 4037
_reflns_threshold_expression I>2\s(I)
_cod_data_source_file bt6068.cif
_cod_data_source_block I
_cod_depositor_comments
;
The following automatic conversions were performed:
'_symmetry_cell_setting' value 'Monoclinic' changed to 'monoclinic'
according to '/home/saulius/struct/CIF-dictionaries/cif_core.dic'
dictionary named 'cif_core.dic' version 2.4.1 from 2010-06-29.

Automatic conversion script
Id: cif_fix_enum 1527 2010-12-29 10:47:43Z saulius 

The following automatic conversions were performed:

'_symmetry_cell_setting' value 'Monoclinic' changed to 'monoclinic'
according to /home/saulius/struct/CIF-dictionaries/cif_core.dic
dictionary named 'cif_core.dic' version 2.4.1 from 2010-06-29.

Automatic conversion script
Id: cif_fix_values 1715 2011-07-08 13:25:40Z adriana 
;
_cod_original_sg_symbol_H-M 'P 21/n'
_cod_database_code 2200396
_cod_database_fobs_code 2200396

loop_
_symmetry_equiv_pos_as_xyz
x,y,z
1/2-x,1/2+y,1/2-z
-x,-y,-z
1/2+x,1/2-y,1/2+z

loop_
_atom_site_label
_atom_site_fract_x
_atom_site_fract_y
_atom_site_fract_z
_atom_site_U_iso_or_equiv
_atom_site_adp_type
_atom_site_calc_flag
_atom_site_refinement_flags
_atom_site_occupancy
_atom_site_disorder_group
_atom_site_type_symbol
Co1 .20807(2) .99836(6) .01758(2) .02310(10) Uani d . 1 . Co
O1 .24010(10) 1.2047(3) .08390(10) .0302(6) Uani d . 1 . O
O2 .12410(10) 1.1759(3) .00110(10) .0296(6) Uani d . 1 . O
O3 .14750(10) 1.4308(3) .0765(2) .0323(9) Uani d . 1 . O
N1 .1688(2) 1.2848(5) .0557(2) .0330(11) Uani d . 1 . N
N11 .16490(10) .8898(3) .09720(10) .0269(8) Uani d . 1 . N
N17 .04530(10) .8077(3) .00590(10) .0290(8) Uani d . 1 . N
N19 .14970(10) .8211(3) -.05770(10) .0261(7) Uani d . 1 . N
N21 .30490(10) .8520(3) .04850(10) .0261(8) Uani d . 1 . N
N27 .38260(10) 1.1069(4) .03430(10) .0297(9) Uani d . 1 . N
N29 .25560(10) 1.1244(3) -.05510(10) .0255(8) Uani d . 1 . N
C12 .2081(2) .8977(5) .1727(2) .0368(10) Uani d . 1 . C
C13 .1765(2) .8552(5) .2326(2) .0473(13) Uani d . 1 . C
C14 .0959(2) .8044(5) .2165(2) .0470(13) Uani d . 1 . C
C15 .0516(2) .7920(5) .1415(2) .0381(10) Uani d . 1 . C
C16 .0886(2) .8306(4) .0820(2) .0284(9) Uani d . 1 . C
C18 .0741(2) .7710(4) -.0574(2) .0266(9) Uani d . 1 . C
C22 .3014(2) .6730(4) .0668(2) .0306(10) Uani d . 1 . C
C23 .3682(2) .5742(5) .1019(2) .0357(10) Uani d . 1 . C
C24 .4425(2) .6627(5) .1216(2) .0370(10) Uani d . 1 . C
C25 .4471(2) .8403(5) .1008(2) .0362(10) Uani d . 1 . C
C26 .3775(2) .9325(4) .0612(2) .0258(9) Uani d . 1 . C
C28 .33230(10) 1.1815(4) -.0317(2) .0257(9) Uani d . 1 . C
C110 .1778(2) .7693(4) -.1193(2) .0331(10) Uani d . 1 . C
C111 .1311(2) .6805(5) -.1822(2) .0401(11) Uani d . 1 . C
C112 .0522(2) .6377(5) -.1830(2) .0459(13) Uani d . 1 . C
C113 .0239(2) .6816(5) -.1205(2) .0398(10) Uani d . 1 . C
C210 .2102(2) 1.1864(5) -.1250(2) .0333(10) Uani d . 1 . C
C211 .2393(2) 1.3035(5) -.1703(2) .0404(10) Uani d . 1 . C
C212 .3161(2) 1.3741(5) -.1421(2) .0408(11) Uani d . 1 . C
C213 .3628(2) 1.3141(4) -.0724(2) .0339(10) Uani d . 1 . C
O4 .5396(2) .2615(5) .0725(2) .0773(12) Uani d . 1 . O
O5 .5563(2) .2595(5) .1949(2) .0912(14) Uani d . 1 . O
O6 .6385(2) .1193(5) .1469(2) .0789(13) Uani d . 1 . O
N2 .57870(10) .2134(4) .1384(2) .0421(10) Uani d . 1 . N
H12 .262 .934 .184 .044 Uiso calc R 1 . H
H13 .208 .860 .284 .057 Uiso calc R 1 . H
H14 .072 .779 .257 .056 Uiso calc R 1 . H
H15 -.002 .759 .130 .046 Uiso calc R 1 . H
H17 .000(2) .784(4) -.001(2) .027(7) Uiso d . 1 . H
H22 .252 .615 .055 .037 Uiso calc R 1 . H
H23 .364 .450 .112 .043 Uiso calc R 1 . H
H24 .488 .601 .149 .044 Uiso calc R 1 . H
H25 .497 .900 .113 .043 Uiso calc R 1 . H
H27 .429(2) 1.151(5) .045(2) .043(9) Uiso d . 1 . H
H110 .231 .796 -.118 .040 Uiso calc R 1 . H
H111 .152 .649 -.224 .048 Uiso calc R 1 . H
H112 .019 .580 -.226 .055 Uiso calc R 1 . H
H113 -.029 .652 -.120 .048 Uiso calc R 1 . H
H210 .157 1.147 -.142 .040 Uiso calc R 1 . H
H211 .208 1.336 -.219 .049 Uiso calc R 1 . H
H212 .336 1.462 -.170 .049 Uiso calc R 1 . H
H213 .414 1.361 -.052 .041 Uiso calc R 1 . H

loop_
_atom_site_aniso_label
_atom_site_aniso_U_11
_atom_site_aniso_U_22
_atom_site_aniso_U_33
_atom_site_aniso_U_12
_atom_site_aniso_U_13
_atom_site_aniso_U_23
Co1 .0168(2) .0257(2) .0270(2) -.0020(2) .00590(10) -.0018(2)
O1 .0200(10) .0340(10) .0360(10) -.0060(10) .0060(10) -.0080(10)
O2 .0190(10) .0290(10) .0390(10) -.0020(10) .0040(10) -.0040(10)
O3 .0270(10) .025(2) .045(2) .0000(10) .0050(10) -.0020(10)
N1 .024(2) .032(2) .043(2) -.010(2) .0050(10) -.001(2)
N11 .0220(10) .031(2) .0280(10) .0010(10) .0080(10) -.0020(10)
N17 .0160(10) .037(2) .0350(10) -.0050(10) .0080(10) -.0040(10)
N19 .0240(10) .027(2) .0280(10) -.0010(10) .0080(10) -.0020(10)
N21 .0220(10) .028(2) .0290(10) -.0010(10) .0070(10) .0010(10)
N27 .0180(10) .032(2) .0370(10) -.0050(10) .0030(10) .0030(10)
N29 .0210(10) .026(2) .0300(10) .0010(10) .0070(10) -.0020(10)
C12 .031(2) .048(2) .030(2) -.0010(10) .0050(10) -.0030(10)
C13 .049(2) .065(3) .028(2) -.001(2) .0110(10) .000(2)
C14 .054(2) .058(3) .037(2) -.008(2) .025(2) .001(2)
C15 .032(2) .042(2) .045(2) -.0080(10) .0200(10) -.004(2)
C16 .0260(10) .024(2) .036(2) .0000(10) .0100(10) -.0010(10)
C18 .0230(10) .024(2) .0320(10) -.0010(10) .0050(10) .0020(10)
C22 .0270(10) .029(2) .037(2) -.0050(10) .0100(10) .0010(10)
C23 .041(2) .030(2) .039(2) .0030(10) .0150(10) .0030(10)
C24 .031(2) .039(2) .040(2) .0100(10) .0060(10) .0090(10)
C25 .0230(10) .039(2) .044(2) .0000(10) .0030(10) .0030(10)
C26 .0240(10) .026(2) .0280(10) -.0020(10) .0080(10) -.0020(10)
C28 .0210(10) .027(2) .0300(10) -.0010(10) .0090(10) -.0020(10)
C110 .033(2) .033(2) .036(2) .0010(10) .0150(10) -.0020(10)
C111 .050(2) .037(2) .034(2) -.002(2) .0130(10) -.0030(10)
C112 .050(2) .046(3) .036(2) -.011(2) .0000(10) -.012(2)
C113 .030(2) .045(2) .041(2) -.0090(10) .0050(10) -.004(2)
C210 .0260(10) .038(2) .033(2) .0020(10) .0010(10) -.0020(10)
C211 .047(2) .042(2) .030(2) .004(2) .0070(10) .0070(10)
C212 .049(2) .037(2) .041(2) -.002(2) .0180(10) .010(2)
C213 .0290(10) .033(2) .047(2) -.0050(10) .0140(10) -.0010(10)
O4 .052(2) .106(3) .059(2) -.028(2) -.0130(10) .032(2)
O5 .081(2) .130(3) .077(2) .042(2) .047(2) .018(2)
O6 .059(2) .102(3) .070(2) .035(2) .0060(10) -.020(2)
N2 .0270(10) .048(2) .049(2) -.0110(10) .0050(10) .0010(10)

loop_
_atom_type_symbol
_atom_type_description
_atom_type_scat_dispersion_real
_atom_type_scat_dispersion_imag
_atom_type_scat_source
C C .0033 .0016 'International Tables Vol C Tables 4.2.6.8 and 6.1.1.4'
H H 0 0 'International Tables Vol C Tables 4.2.6.8 and 6.1.1.4'
N N .0061 .0033 'International Tables Vol C Tables 4.2.6.8 and 6.1.1.4'
O O .0106 .006 'International Tables Vol C Tables 4.2.6.8 and 6.1.1.4'
Co Co .3494 .9721 'International Tables Vol C Tables 4.2.6.8 and 6.1.1.4'

loop_
_geom_angle_atom_site_label_1
_geom_angle_atom_site_label_2
_geom_angle_atom_site_label_3
_geom_angle
_geom_angle_publ_flag
O1 Co1 O2 69.15(9) yes
O1 Co1 N11 88.41(9) yes
O1 Co1 N19 165.50(9) yes
O1 Co1 N21 99.81(9) yes
O1 Co1 N29 86.31(9) yes
O2 Co1 N11 88.49(9) yes
O2 Co1 N19 96.38(9) yes
O2 Co1 N21 168.95(9) yes
O2 Co1 N29 90.37(9) yes
N11 Co1 N19 90.37(9) yes
N11 Co1 N21 91.61(9) yes
N11 Co1 N29 174.66(9) yes
N19 Co1 N21 94.67(9) yes
N19 Co1 N29 94.94(9) yes
N21 Co1 N29 88.51(9) yes
Co1 O1 N1 91.29(18) no
Co1 O2 N1 91.28(17) no
O1 N1 O2 108.3(3) yes
O1 N1 O3 126.1(3) yes
O2 N1 O3 125.6(3) yes
Co1 N11 C12 119.65(19) no
Co1 N11 C16 121.58(18) no
C12 N11 C16 118.0(2) no
C16 N17 C18 128.0(2) no
Co1 N19 C18 120.2(2) no
Co1 N19 C110 120.9(2) no
C18 N19 C110 117.9(2) no
Co1 N21 C22 121.0(2) no
Co1 N21 C26 119.9(2) no
C22 N21 C26 118.6(2) no
C26 N27 C28 125.7(3) no
Co1 N29 C28 119.3(2) no
Co1 N29 C210 121.9(2) no
C28 N29 C210 117.7(2) no
C18 N17 H17 113(2) no
C16 N17 H17 117(2) no
C26 N27 H27 115(2) no
C28 N27 H27 113(2) no
O4 N2 O6 120.7(3) yes
O4 N2 O5 119.7(3) yes
O5 N2 O6 119.6(3) yes
N11 C12 C13 122.9(3) no
C12 C13 C14 118.6(3) no
C13 C14 C15 119.7(3) no
C14 C15 C16 119.0(3) no
N17 C16 C15 119.1(2) no
N11 C16 C15 121.5(2) no
N11 C16 N17 119.4(2) no
N19 C18 C113 121.4(2) no
N17 C18 C113 118.5(2) no
N17 C18 N19 120.1(2) no
N21 C22 C23 122.5(3) no
C22 C23 C24 118.6(3) no
C23 C24 C25 119.3(3) no
C24 C25 C26 119.8(3) no
N27 C26 C25 120.1(3) no
N21 C26 N27 119.1(2) no
N21 C26 C25 120.8(3) no
N27 C28 N29 119.4(2) no
N27 C28 C213 118.9(2) no
N29 C28 C213 121.7(2) no
N19 C110 C111 122.7(3) no
C110 C111 C112 118.7(3) no
N11 C12 H12 119 no
C13 C12 H12 119 no
C111 C112 C113 119.5(3) no
C12 C13 H13 121 no
C18 C113 C112 119.6(3) no
C14 C13 H13 121 no
C15 C14 H14 120 no
C13 C14 H14 120 no
C16 C15 H15 121 no
C14 C15 H15 121 no
C23 C22 H22 119 no
N21 C22 H22 119 no
C22 C23 H23 121 no
C24 C23 H23 121 no
C25 C24 H24 120 no
C23 C24 H24 120 no
C26 C25 H25 120 no
C24 C25 H25 120 no
N29 C210 C211 122.7(3) no
N19 C110 H110 119 no
C111 C110 H110 119 no
C112 C111 H111 121 no
C210 C211 C212 118.7(3) no
C110 C111 H111 121 no
C113 C112 H112 120 no
C211 C212 C213 119.5(3) no
C111 C112 H112 120 no
C28 C213 C212 119.1(3) no
C18 C113 H113 120 no
C112 C113 H113 120 no
N29 C210 H210 119 no
C211 C210 H210 119 no
C212 C211 H211 121 no
C210 C211 H211 121 no
C211 C212 H212 120 no
C213 C212 H212 120 no
C28 C213 H213 120 no
C212 C213 H213 121 no

loop_
_geom_bond_atom_site_label_1
_geom_bond_atom_site_label_2
_geom_bond_site_symmetry_1
_geom_bond_site_symmetry_2
_geom_bond_distance
_geom_bond_publ_flag
Co1 O1 . . 1.909(2) yes
Co1 O2 . . 1.907(2) yes
Co1 N11 . . 1.935(2) yes
Co1 N19 . . 1.947(2) yes
Co1 N21 . . 1.935(2) yes
Co1 N29 . . 1.935(2) yes
O1 N1 . . 1.335(4) yes
O2 N1 . . 1.337(4) yes
O3 N1 . . 1.216(4) yes
O4 N2 . . 1.246(4) yes
O5 N2 . . 1.215(4) yes
O6 N2 . . 1.213(4) yes
N11 C16 . . 1.341(3) no
N11 C12 . . 1.361(3) no
N17 C16 . . 1.379(3) no
N17 C18 . . 1.373(3) no
N19 C18 . . 1.351(3) no
N19 C110 . . 1.364(4) no
N21 C22 . . 1.353(4) no
N21 C26 . . 1.346(3) no
N27 C26 . . 1.373(4) no
N27 C28 . . 1.381(4) no
N29 C210 . . 1.366(4) no
N29 C28 . . 1.343(3) no
N17 H17 . . .78(3) no
N27 H27 . . .84(3) no
C12 C13 . . 1.354(4) no
C13 C14 . . 1.390(5) no
C14 C15 . . 1.362(4) no
C15 C16 . . 1.399(4) no
C18 C113 . . 1.392(4) no
C22 C23 . . 1.365(4) no
C23 C24 . . 1.393(4) no
C24 C25 . . 1.358(5) no
C25 C26 . . 1.396(4) no
C28 C213 . . 1.392(4) no
C110 C111 . . 1.364(4) no
C111 C112 . . 1.390(5) no
C112 C113 . . 1.363(4) no
C12 H12 . . .93 no
C13 H13 . . .93 no
C14 H14 . . .93 no
C15 H15 . . .93 no
C22 H22 . . .93 no
C23 H23 . . .93 no
C24 H24 . . .93 no
C25 H25 . . .93 no
C210 C211 . . 1.359(5) no
C110 H110 . . .93 no
C211 C212 . . 1.386(5) no
C111 H111 . . .93 no
C212 C213 . . 1.367(4) no
C112 H112 . . .93 no
C113 H113 . . .93 no
C210 H210 . . .93 no
C211 H211 . . .93 no
C212 H212 . . .93 no
C213 H213 . . .93 no

loop_
_geom_hbond_atom_site_label_D
_geom_hbond_atom_site_label_H
_geom_hbond_atom_site_label_A
_geom_hbond_site_symmetry_A
_geom_hbond_distance_DH
_geom_hbond_distance_HA
_geom_hbond_distance_DA
_geom_hbond_angle_DHA
_geom_hbond_publ_flag
N17 H17 O2 3_575 .78(3) 2.15(3) 2.884(3) 157(3) yes
N27 H27 O4 1_565 .84(3) 2.00(3) 2.842(4) 179(3) yes
C13 H13 O1 2_545 .93 2.57 3.400(4) 149 yes
C14 H14 O5 2_555 .93 2.57 3.404(5) 148 yes
C22 H22 O3 1_545 .93 2.35 3.224(4) 157 yes
C110 H110 O6 3_665 .93 2.51 3.418(4) 167 yes
C113 H113 O3 3_575 .93 2.44 3.343(4) 163 yes
C211 H211 O6 4_464 .93 2.40 3.324(4) 171 yes

loop_
_geom_torsion_atom_site_label_1
_geom_torsion_atom_site_label_2
_geom_torsion_atom_site_label_3
_geom_torsion_atom_site_label_4
_geom_torsion
_geom_torsion_publ_flag
O2 Co1 O1 N1 .81(16) no
N11 Co1 O1 N1 -88.18(17) no
N21 Co1 O1 N1 -179.55(17) no
N29 Co1 O1 N1 92.61(17) no
O1 Co1 O2 N1 -.80(16) no
N11 Co1 O2 N1 88.07(17) no
N19 Co1 O2 N1 178.27(17) no
N29 Co1 O2 N1 -86.72(17) no
O1 Co1 N11 C12 -43.5(2) no
O1 Co1 N11 C16 126.5(2) no
O2 Co1 N11 C12 -112.7(2) no
O2 Co1 N11 C16 57.3(2) no
N19 Co1 N11 C12 150.9(2) no
N19 Co1 N11 C16 -39.1(2) no
N21 Co1 N11 C12 56.3(2) no
N21 Co1 N11 C16 -133.8(2) no
O2 Co1 N19 C18 -49.1(2) no
O2 Co1 N19 C110 119.4(2) no
N11 Co1 N19 C18 39.4(2) no
N11 Co1 N19 C110 -152.1(2) no
N21 Co1 N19 C18 131.0(2) no
N21 Co1 N19 C110 -60.4(2) no
N29 Co1 N19 C18 -140.1(2) no
N29 Co1 N19 C110 28.5(2) no
O1 Co1 N21 C22 130.6(2) no
O1 Co1 N21 C26 -41.3(2) no
N11 Co1 N21 C22 41.9(2) no
N11 Co1 N21 C26 -130.0(2) no
N19 Co1 N21 C22 -48.6(2) no
N19 Co1 N21 C26 139.5(2) no
N29 Co1 N21 C22 -143.4(2) no
N29 Co1 N21 C26 44.7(2) no
O1 Co1 N29 C28 54.1(2) no
O1 Co1 N29 C210 -113.9(2) no
O2 Co1 N29 C28 123.2(2) no
O2 Co1 N29 C210 -44.9(2) no
N19 Co1 N29 C28 -140.4(2) no
N19 Co1 N29 C210 51.6(2) no
N21 Co1 N29 C28 -45.8(2) no
N21 Co1 N29 C210 146.1(2) no
Co1 O1 N1 O2 -1.1(2) no
Co1 O1 N1 O3 178.2(3) no
Co1 O2 N1 O1 1.1(2) no
Co1 O2 N1 O3 -178.2(3) no
Co1 N11 C12 C13 167.8(3) no
C16 N11 C12 C13 -2.6(5) no
Co1 N11 C16 N17 14.8(4) no
Co1 N11 C16 C15 -165.0(2) no
C12 N11 C16 N17 -175.0(3) no
C12 N11 C16 C15 5.2(4) no
C18 N17 C16 N11 26.6(4) no
C18 N17 C16 C15 -153.6(3) no
C16 N17 C18 N19 -25.7(4) no
C16 N17 C18 C113 154.2(3) no
Co1 N19 C18 N17 -16.0(3) no
Co1 N19 C18 C113 164.1(2) no
C110 N19 C18 N17 175.1(2) no
C110 N19 C18 C113 -4.8(4) no
Co1 N19 C110 C111 -164.4(2) no
C18 N19 C110 C111 4.4(4) no
Co1 N21 C22 C23 -168.0(2) no
C26 N21 C22 C23 4.1(4) no
Co1 N21 C26 N27 -15.8(3) no
Co1 N21 C26 C25 164.6(2) no
C22 N21 C26 N27 172.1(2) no
C22 N21 C26 C25 -7.6(4) no
C28 N27 C26 N21 -31.7(4) no
C28 N27 C26 C25 148.0(3) no
C26 N27 C28 N29 30.2(4) no
C26 N27 C28 C213 -149.6(3) no
Co1 N29 C28 N27 18.4(3) no
Co1 N29 C28 C213 -161.8(2) no
C210 N29 C28 N27 -173.1(3) no
C210 N29 C28 C213 6.8(4) no
Co1 N29 C210 C211 167.5(3) no
C28 N29 C210 C211 -.8(5) no
N11 C12 C13 C14 -1.2(5) no
C12 C13 C14 C15 2.4(5) no
C13 C14 C15 C16 .1(6) no
C14 C15 C16 N11 -4.0(5) no
C14 C15 C16 N17 176.2(3) no
N17 C18 C113 C112 -177.6(3) no
N19 C18 C113 C112 2.3(5) no
N21 C22 C23 C24 1.9(4) no
C22 C23 C24 C25 -4.5(4) no
C23 C24 C25 C26 1.1(4) no
C24 C25 C26 N27 -174.6(3) no
C24 C25 C26 N21 5.1(4) no
N29 C28 C213 C212 -6.9(4) no
N27 C28 C213 C212 173.0(3) no
N29 C210 C211 C212 -5.1(5) no
C210 C211 C212 C213 4.9(5) no
C211 C212 C213 C28 .8(5) no
